data_7211956
loop_
_publ_author_name
'Yuan, Ai-Hua'
'Lu, Run-Qin'
'Zhou, Hu'
'Chen, Ying-Ying'
'Li, Yi-Zhi'

_publ_section_title
;
 Three unique two-fold interpenetrated three-dimensional networks with
 PtS-type topology constructed from [M(CN)4]2&#x2212; (M = Ni, Pd, Pt) as
 &#x201C;square-planar&#x201D; building blocks
;
_journal_issue 5
_journal_name_full CrystEngComm
_journal_page_first 1382
_journal_paper_doi 10.1039/b917262a
_journal_volume 12
_journal_year 2010
_chemical_formula_moiety 'C4 N4 Ni Zn'
_chemical_formula_sum 'C4 N4 Ni Zn'
_chemical_formula_weight 228.16
_chemical_name_systematic
;
?
;
_space_group_IT_number 132
_symmetry_cell_setting tetragonal
_symmetry_space_group_name_Hall '-P 4c 2c'
_symmetry_space_group_name_H-M 'P 42/m c m'
_atom_sites_solution_primary direct
_atom_sites_solution_secondary difmap
_audit_creation_method SHELXL-97
_cell_angle_alpha 90.00
_cell_angle_beta 90.00
_cell_angle_gamma 90.00
_cell_formula_units_Z 2
_cell_length_a 5.2629(15)
_cell_length_b 5.2629(15)
_cell_length_c 12.987(8)
_cell_measurement_reflns_used 1668
_cell_measurement_temperature 291(2)
_cell_measurement_theta_max 27.26
_cell_measurement_theta_min 2.73
_cell_volume 359.7(3)
_computing_cell_refinement 'SMART '
_computing_data_collection 'SMART (Bruker, 2000)'
_computing_data_reduction 'SAINT (Bruker, 2000)'
_computing_molecular_graphics SHELXTL
_computing_publication_material SHELXTL
_computing_structure_refinement SHELXTL
_computing_structure_solution 'SHELXTL (Bruker, 2000)'
_diffrn_ambient_temperature 291(2)
_diffrn_measured_fraction_theta_full 1.000
_diffrn_measured_fraction_theta_max 1.000
_diffrn_measurement_device_type 'Bruker Smart Aepex CCD'
_diffrn_measurement_method 'phi and omega scans'
_diffrn_radiation_monochromator graphite
_diffrn_radiation_source 'fine-focus sealed tube'
_diffrn_radiation_type MoK\a
_diffrn_radiation_wavelength 0.71073
_diffrn_reflns_av_R_equivalents 0.0779
_diffrn_reflns_av_sigmaI/netI 0.0433
_diffrn_reflns_limit_h_max 5
_diffrn_reflns_limit_h_min -6
_diffrn_reflns_limit_k_max 6
_diffrn_reflns_limit_k_min -6
_diffrn_reflns_limit_l_max 16
_diffrn_reflns_limit_l_min -16
_diffrn_reflns_number 2474
_diffrn_reflns_theta_full 25.97
_diffrn_reflns_theta_max 25.97
_diffrn_reflns_theta_min 3.14
_exptl_absorpt_coefficient_mu 5.868
_exptl_absorpt_correction_T_max 0.31
_exptl_absorpt_correction_T_min 0.24
_exptl_absorpt_correction_type multi-scan
_exptl_absorpt_process_details 'SADABS; Bruker, 2000'
_exptl_crystal_colour colorless
_exptl_crystal_density_diffrn 2.106
_exptl_crystal_density_method 'not measured'
_exptl_crystal_description block
_exptl_crystal_F_000 220
_exptl_crystal_size_max 0.26
_exptl_crystal_size_mid 0.22
_exptl_crystal_size_min 0.20
_refine_diff_density_max 0.564
_refine_diff_density_min -0.692
_refine_diff_density_rms 0.116
_refine_ls_extinction_method none
_refine_ls_goodness_of_fit_ref 1.080
_refine_ls_matrix_type full
_refine_ls_number_parameters 18
_refine_ls_number_reflns 221
_refine_ls_number_restraints 0
_refine_ls_restrained_S_all 1.080
_refine_ls_R_factor_all 0.0904
_refine_ls_R_factor_gt 0.0512
_refine_ls_shift/su_max 0.000
_refine_ls_shift/su_mean 0.000
_refine_ls_structure_factor_coef Fsqd
_refine_ls_weighting_details 'calc w=1/[\s^2^(Fo^2^)+(0.05P)^2^+1.99P] where P=(Fo^2^+2Fc^2^)/3'
_refine_ls_weighting_scheme calc
_refine_ls_wR_factor_gt 0.1238
_refine_ls_wR_factor_ref 0.1352
_reflns_number_gt 116
_reflns_number_total 221
_reflns_threshold_expression >2sigma(I)
_cod_data_source_file b917262a.txt
_cod_data_source_block 1
_cod_depositor_comments
;
The following automatic conversions were performed:

'_symmetry_cell_setting' value 'Tetragonal' changed to 'tetragonal'
according to /home/saulius/struct/CIF-dictionaries/cif_core.dic
dictionary named 'cif_core.dic' version 2.4.2 from 2011-04-26.

Automatic conversion script
Id: cif_fix_values 1891 2012-01-12 08:04:46Z andrius 
;
_cod_original_sg_symbol_Hall '-P 4c 2c '
_cod_original_sg_symbol_H-M 'P4(2)/mcm '
_cod_database_code 7211956

loop_
_symmetry_equiv_pos_as_xyz
'x, y, z'
'-x, -y, z'
'-y, x, z+1/2'
'y, -x, z+1/2'
'-x, y, -z+1/2'
'x, -y, -z+1/2'
'y, x, -z'
'-y, -x, -z'
'-x, -y, -z'
'x, y, -z'
'y, -x, -z-1/2'
'-y, x, -z-1/2'
'x, -y, z-1/2'
'-x, y, z-1/2'
'-y, -x, z'
'y, x, z'

loop_
_atom_site_label
_atom_site_type_symbol
_atom_site_fract_x
_atom_site_fract_y
_atom_site_fract_z
_atom_site_U_iso_or_equiv
_atom_site_adp_type
_atom_site_occupancy
_atom_site_symmetry_multiplicity
_atom_site_calc_flag
_atom_site_refinement_flags
C1 C 0.8052(14) 0.1948(14) 0.5970(8) 0.041(2) Uani 1 2 d S
N1 N 0.6953(12) 0.3047(12) 0.6568(7) 0.054(3) Uani 1 2 d S
Zn1 Zn 0.5000 0.5000 0.7500 0.0370(8) Uani 1 8 d S
Ni1 Ni 1.0000 0.0000 0.5000 0.0415(9) Uani 1 8 d S

loop_
_atom_site_aniso_label
_atom_site_aniso_U_11
_atom_site_aniso_U_22
_atom_site_aniso_U_33
_atom_site_aniso_U_23
_atom_site_aniso_U_13
_atom_site_aniso_U_12
C1 0.045(4) 0.045(4) 0.035(6) 0.001(4) -0.001(4) 0.010(5)
N1 0.068(4) 0.068(4) 0.027(6) 0.002(3) -0.002(3) 0.029(6)
Zn1 0.0444(11) 0.0444(11) 0.0223(11) 0.000 0.000 0.000
Ni1 0.0500(12) 0.0500(12) 0.0243(13) 0.000 0.000 0.0110(14)

loop_
_atom_type_symbol
_atom_type_description
_atom_type_scat_dispersion_real
_atom_type_scat_dispersion_imag
_atom_type_scat_source
C C 0.0033 0.0016 'International Tables Vol C Tables 4.2.6.8 and 6.1.1.4'
N N 0.0061 0.0033 'International Tables Vol C Tables 4.2.6.8 and 6.1.1.4'
Ni Ni 0.3393 1.1124 'International Tables Vol C Tables 4.2.6.8 and 6.1.1.4'
Zn Zn 0.2839 1.4301 'International Tables Vol C Tables 4.2.6.8 and 6.1.1.4'

loop_
_geom_angle_atom_site_label_1
_geom_angle_atom_site_label_2
_geom_angle_atom_site_label_3
_geom_angle
_geom_angle_site_symmetry_1
_geom_angle_site_symmetry_3
N1 C1 Ni1 177.5(9) . .
C1 N1 Zn1 176.3(8) . .
N1 Zn1 N1 114.2(3) 12_657 .
N1 Zn1 N1 114.2(3) 12_657 2_665
N1 Zn1 N1 100.4(5) . 2_665
N1 Zn1 N1 100.4(5) 12_657 11_567
N1 Zn1 N1 114.2(3) . 11_567
N1 Zn1 N1 114.2(3) 2_665 11_567
C1 Ni1 C1 82.0(6) 10_556 .
C1 Ni1 C1 98.0(6) 10_556 9_756
C1 Ni1 C1 180.0(5) . 9_756
C1 Ni1 C1 180.0(5) 10_556 2_755
C1 Ni1 C1 98.0(6) . 2_755
C1 Ni1 C1 82.0(6) 9_756 2_755

loop_
_geom_bond_atom_site_label_1
_geom_bond_atom_site_label_2
_geom_bond_distance
_geom_bond_site_symmetry_2
C1 N1 1.127(12) .
C1 Ni1 1.921(11) .
N1 Zn1 1.892(9) .
Zn1 N1 1.892(10) 12_657
Zn1 N1 1.892(9) 2_665
Zn1 N1 1.892(10) 11_567
Ni1 C1 1.921(11) 10_556
Ni1 C1 1.921(11) 9_756
Ni1 C1 1.921(11) 2_755
